data_4072776
loop_
_publ_author_name
'G\"artner, Martin'
'G\"orls, Helmar'
'Westerhausen, Matthias'

_publ_section_title
;
 Heteroleptic Phenylcalcium Derivatives via Metathesis Reactions of
 PhCa(thf)4I with Potassium Compounds
;
_journal_issue 4
_journal_name_full Organometallics
_journal_page_first 1077
_journal_paper_doi 10.1021/om061021q
_journal_volume 26
_journal_year 2007
_chemical_formula_sum 'C58 H74 Ca2 I N3 O6'
_chemical_formula_weight 1116.26
_chemical_name_systematic
; 
 ? 
;
_space_group_IT_number 62
_symmetry_cell_setting orthorhombic
_symmetry_space_group_name_Hall '-P 2ac 2n'
_symmetry_space_group_name_H-M 'P n m a'
_atom_sites_solution_hydrogens geom
_atom_sites_solution_primary direct
_atom_sites_solution_secondary difmap
_audit_creation_method SHELXL-97
_cell_angle_alpha 90.00
_cell_angle_beta 90.00
_cell_angle_gamma 90.00
_cell_formula_units_Z 4
_cell_length_a 26.112(5)
_cell_length_b 15.678(3)
_cell_length_c 15.041(3)
_cell_measurement_temperature 183(2)
_cell_volume 6158(2)
_computing_cell_refinement DENZO
_computing_data_collection COLLECT
_computing_data_reduction DENZO
_computing_molecular_graphics SHELXTL/PC
_computing_publication_material SHELXL-97
_computing_structure_refinement 'SHELXL-97 (Sheldrick, 1997)'
_computing_structure_solution 'SHELXS-97 (Sheldrick, 1990)'
_diffrn_ambient_temperature 183(2)
_diffrn_measured_fraction_theta_full 0.938
_diffrn_measured_fraction_theta_max 0.938
_diffrn_measurement_device_type KappaCCD
_diffrn_measurement_method 'phi- + omega-scan'
_diffrn_radiation_monochromator graphite
_diffrn_radiation_source 'fine-focus sealed tube'
_diffrn_radiation_type MoK\a
_diffrn_radiation_wavelength 0.71073
_diffrn_reflns_av_R_equivalents 0.0937
_diffrn_reflns_av_sigmaI/netI 0.0609
_diffrn_reflns_limit_h_max 33
_diffrn_reflns_limit_h_min -27
_diffrn_reflns_limit_k_max 20
_diffrn_reflns_limit_k_min -17
_diffrn_reflns_limit_l_max 19
_diffrn_reflns_limit_l_min -19
_diffrn_reflns_number 30049
_diffrn_reflns_theta_full 27.50
_diffrn_reflns_theta_max 27.50
_diffrn_reflns_theta_min 2.03
_exptl_absorpt_coefficient_mu 0.733
_exptl_absorpt_correction_T_max 0.9548
_exptl_absorpt_correction_T_min 0.7599
_exptl_absorpt_correction_type multi-scan
_exptl_absorpt_process_details
;
[c.f. r.h. blessing, acta cryst. (1995), a51, 33-38]
;
_exptl_crystal_colour colourless
_exptl_crystal_density_diffrn 1.204
_exptl_crystal_density_method 'not measured'
_exptl_crystal_description prism
_exptl_crystal_F_000 2336
_exptl_crystal_size_max 0.05
_exptl_crystal_size_mid 0.05
_exptl_crystal_size_min 0.04
_refine_diff_density_max 1.174
_refine_diff_density_min -1.232
_refine_diff_density_rms 0.095
_refine_ls_extinction_method none
_refine_ls_goodness_of_fit_ref 1.014
_refine_ls_hydrogen_treatment constr
_refine_ls_matrix_type full
_refine_ls_number_parameters 329
_refine_ls_number_reflns 6878
_refine_ls_number_restraints 0
_refine_ls_restrained_S_all 1.014
_refine_ls_R_factor_all 0.1201
_refine_ls_R_factor_gt 0.0844
_refine_ls_shift/su_max 0.000
_refine_ls_shift/su_mean 0.000
_refine_ls_structure_factor_coef Fsqd
_refine_ls_weighting_details 'calc w=1/[\s^2^(Fo^2^)+(0.0978P)^2^+20.1649P] where P=(Fo^2^+2Fc^2^)/3'
_refine_ls_weighting_scheme calc
_refine_ls_wR_factor_gt 0.2121
_refine_ls_wR_factor_ref 0.2319
_reflns_number_gt 4455
_reflns_number_total 6878
_reflns_threshold_expression >2sigma(I)
_cod_data_source_file om061021qsi20061107_022228.cif
_cod_data_source_block FO2896
_cod_original_sg_symbol_H-M Pnma
_cod_database_code 4072776

loop_
_symmetry_equiv_pos_as_xyz
'x, y, z'
'-x+1/2, -y, z+1/2'
'-x, y+1/2, -z'
'x+1/2, -y+1/2, -z+1/2'
'-x, -y, -z'
'x-1/2, y, -z-1/2'
'x, -y-1/2, z'
'-x-1/2, y-1/2, z-1/2'

loop_
_atom_site_label
_atom_site_type_symbol
_atom_site_fract_x
_atom_site_fract_y
_atom_site_fract_z
_atom_site_U_iso_or_equiv
_atom_site_adp_type
_atom_site_occupancy
_atom_site_symmetry_multiplicity
_atom_site_calc_flag
_atom_site_refinement_flags
_atom_site_disorder_assembly
_atom_site_disorder_group
I I 0.58828(2) 0.2500 0.97989(4) 0.0585(2) Uani 1 2 d S . .
Ca1 Ca 0.69670(6) 0.2500 0.87481(11) 0.0431(4) Uani 1 2 d S . .
Ca2 Ca 0.69778(5) 0.2500 1.08386(10) 0.0395(4) Uani 1 2 d S . .
O1 O 0.66231(16) 0.3587(3) 0.7751(3) 0.0597(11) Uani 1 1 d . . .
O2 O 0.7575(2) 0.2500 0.7562(4) 0.0664(18) Uani 1 2 d S . .
O3 O 0.7607(2) 0.2500 1.2012(4) 0.0660(18) Uani 1 2 d S . .
O4 O 0.66270(16) 0.3560(3) 1.1887(3) 0.0587(11) Uani 1 1 d . . .
N1 N 0.7719(2) 0.2500 0.9778(4) 0.0360(12) Uani 1 2 d S . .
N2 N 0.84931(16) 0.1692(3) 0.9755(3) 0.0420(10) Uani 1 1 d . . .
C1 C 0.80026(18) 0.1763(3) 0.9770(3) 0.0348(10) Uani 1 1 d . C .
C2 C 0.76579(18) 0.0992(3) 0.9783(3) 0.0371(10) Uani 1 1 d . . .
C3 C 0.7869(2) 0.0175(3) 0.9785(4) 0.0476(12) Uani 1 1 d . C .
H3A H 0.8231 0.0106 0.9781 0.057 Uiso 1 1 calc R . .
C4 C 0.7556(2) -0.0529(4) 0.9794(5) 0.0562(14) Uani 1 1 d . . .
H4A H 0.7699 -0.1087 0.9789 0.067 Uiso 1 1 calc R C .
C5 C 0.7024(2) -0.0414(4) 0.9809(5) 0.0571(15) Uani 1 1 d . C .
H5A H 0.6803 -0.0894 0.9817 0.069 Uiso 1 1 calc R . .
C6 C 0.6825(2) 0.0397(4) 0.9814(4) 0.0529(13) Uani 1 1 d . . .
H6A H 0.6463 0.0457 0.9827 0.063 Uiso 1 1 calc R C .
C7 C 0.7123(2) 0.1141(3) 0.9802(4) 0.0435(11) Uani 1 1 d . . .
C8 C 0.8791(3) 0.2500 0.9731(5) 0.0401(15) Uani 1 2 d S . .
C9 C 0.9141(3) 0.2500 0.8926(5) 0.0445(17) Uani 1 2 d S . .
C10 C 0.9302(2) 0.1741(4) 0.8543(4) 0.0560(15) Uani 1 1 d . C .
H10A H 0.9186 0.1213 0.8777 0.067 Uiso 1 1 calc R . .
C11 C 0.9638(2) 0.1750(5) 0.7808(5) 0.0679(18) Uani 1 1 d . . .
H11A H 0.9755 0.1225 0.7566 0.081 Uiso 1 1 calc R C .
C12 C 0.9797(3) 0.2500 0.7439(7) 0.064(2) Uani 1 2 d S . .
H12A H 1.0014 0.2500 0.6933 0.076 Uiso 1 2 calc SR . .
C13 C 0.9151(3) 0.2500 1.0561(6) 0.0467(17) Uani 1 2 d S . .
C14 C 0.9326(2) 0.1736(4) 1.0929(4) 0.0558(15) Uani 1 1 d . C .
H14A H 0.9210 0.1208 1.0692 0.067 Uiso 1 1 calc R . .
C15 C 0.9664(2) 0.1739(5) 1.1632(5) 0.0692(19) Uani 1 1 d . . .
H15A H 0.9784 0.1214 1.1870 0.083 Uiso 1 1 calc R C .
C16 C 0.9829(4) 0.2500 1.1994(8) 0.080(3) Uani 1 2 d S . .
H16A H 1.0056 0.2500 1.2488 0.095 Uiso 1 2 calc SR . .
C17 C 0.6907(3) 0.4351(5) 0.7521(6) 0.087(3) Uani 1 1 d . . .
H17A H 0.7100 0.4543 0.8051 0.105 Uiso 0.50 1 calc PR A 1
H17B H 0.7160 0.4205 0.7055 0.105 Uiso 0.50 1 calc PR A 1
H17C H 0.7072 0.4305 0.6930 0.105 Uiso 0.50 1 calc PR A 2
H17D H 0.7166 0.4498 0.7976 0.105 Uiso 0.50 1 calc PR A 2
C18 C 0.6621(6) 0.4989(11) 0.7233(13) 0.079(4) Uiso 0.50 1 d P B 1
H18A H 0.6687 0.5110 0.6597 0.095 Uiso 0.50 1 calc PR B 1
H18B H 0.6681 0.5514 0.7585 0.095 Uiso 0.50 1 calc PR B 1
C19 C 0.5950(9) 0.4564(15) 0.7411(18) 0.110(7) Uiso 0.50 1 d P B 1
H19A H 0.5784 0.4807 0.7946 0.132 Uiso 0.50 1 calc PR B 1
H19B H 0.5727 0.4645 0.6885 0.132 Uiso 0.50 1 calc PR B 1
C18A C 0.6384(7) 0.5078(12) 0.7518(13) 0.088(5) Uiso 0.50 1 d P B 2
H18C H 0.6230 0.5158 0.8113 0.106 Uiso 0.50 1 calc PR B 2
H18D H 0.6472 0.5637 0.7252 0.106 Uiso 0.50 1 calc PR B 2
C19A C 0.6114(7) 0.4621(12) 0.7013(14) 0.086(5) Uiso 0.50 1 d P B 2
H19C H 0.6274 0.4562 0.6420 0.103 Uiso 0.50 1 calc PR B 2
H19D H 0.5766 0.4863 0.6943 0.103 Uiso 0.50 1 calc PR B 2
C20 C 0.6096(3) 0.3714(5) 0.7529(7) 0.087(2) Uani 1 1 d . . .
H20A H 0.6021 0.3398 0.6974 0.104 Uiso 0.50 1 calc PR B 1
H20B H 0.5882 0.3463 0.8006 0.104 Uiso 0.50 1 calc PR B 1
H20C H 0.5879 0.3746 0.8068 0.104 Uiso 0.50 1 calc PR B 2
H20D H 0.5966 0.3254 0.7137 0.104 Uiso 0.50 1 calc PR B 2
C21 C 0.7467(5) 0.2500 0.6615(6) 0.101(5) Uani 1 2 d S C 2
H21A H 0.7266 0.1988 0.6451 0.121 Uiso 0.50 1 calc PR C 2
H21B H 0.7266 0.3012 0.6451 0.121 Uiso 0.50 1 calc PR C 2
C22 C 0.7927(5) 0.2500 0.6179(8) 0.101(4) Uani 1 2 d S C 2
H22A H 0.7943 0.3009 0.5791 0.121 Uiso 0.50 1 calc PR C 2
H22B H 0.7943 0.1991 0.5791 0.121 Uiso 0.50 1 calc PR C 2
C23 C 0.8370(4) 0.2500 0.6753(6) 0.071(3) Uani 1 2 d S C 2
H23A H 0.8583 0.3015 0.6661 0.086 Uiso 0.50 1 calc PR C 2
H23B H 0.8583 0.1985 0.6661 0.086 Uiso 0.50 1 calc PR C 2
C24 C 0.8121(4) 0.2500 0.7665(6) 0.061(2) Uani 1 2 d S C 2
H24A H 0.8229 0.1988 0.8002 0.073 Uiso 0.50 1 calc PR C 2
H24B H 0.8229 0.3012 0.8002 0.073 Uiso 0.50 1 calc PR C 2
C25 C 0.8155(3) 0.2500 1.1849(6) 0.054(2) Uani 1 2 d S D 2
H25A H 0.8260 0.3014 1.1512 0.064 Uiso 0.50 1 calc PR D 2
H25B H 0.8260 0.1986 1.1512 0.064 Uiso 0.50 1 calc PR D 2
C26 C 0.8393(4) 0.2500 1.2778(6) 0.069(3) Uani 1 2 d S D 2
H26A H 0.8607 0.1986 1.2870 0.083 Uiso 0.50 1 calc PR D 2
H26B H 0.8607 0.3014 1.2870 0.083 Uiso 0.50 1 calc PR D 2
C27 C 0.7963(4) 0.2500 1.3369(7) 0.113(6) Uani 1 2 d S D 2
H27A H 0.7983 0.1990 1.3755 0.135 Uiso 0.50 1 calc PR D 2
H27B H 0.7983 0.3010 1.3755 0.135 Uiso 0.50 1 calc PR D 2
C28 C 0.7517(4) 0.2500 1.2954(8) 0.115(6) Uani 1 2 d S D 2
H28A H 0.7318 0.3012 1.3125 0.138 Uiso 0.50 1 calc PR D 2
H28B H 0.7318 0.1988 1.3125 0.138 Uiso 0.50 1 calc PR D 2
C29 C 0.6900(4) 0.4332(6) 1.2121(6) 0.098(3) Uani 1 1 d . D 2
H29A H 0.7133 0.4504 1.1634 0.117 Uiso 1 1 calc R D 2
H29B H 0.7104 0.4244 1.2668 0.117 Uiso 1 1 calc R D 2
C30 C 0.6508(6) 0.4979(6) 1.2264(8) 0.139(5) Uani 1 1 d . D 2
H30A H 0.6612 0.5370 1.2748 0.167 Uiso 1 1 calc R D 2
H30B H 0.6455 0.5317 1.1716 0.167 Uiso 1 1 calc R D 2
C31 C 0.6041(4) 0.4535(7) 1.2503(10) 0.127(4) Uani 1 1 d . D 2
H31A H 0.5994 0.4531 1.3156 0.152 Uiso 1 1 calc R D 2
H31B H 0.5740 0.4809 1.2224 0.152 Uiso 1 1 calc R D 2
C32 C 0.6111(3) 0.3669(6) 1.2165(6) 0.090(3) Uani 1 1 d . D 2
H32A H 0.6028 0.3251 1.2637 0.108 Uiso 1 1 calc R D 2
H32B H 0.5877 0.3569 1.1658 0.108 Uiso 1 1 calc R D 2
C1T C 0.5495(7) 0.2500 0.5237(12) 0.124(5) Uiso 1 2 d S . 2
H1TA H 0.5163 0.2500 0.5495 0.148 Uiso 1 2 calc SR . 2
C2T C 0.5722(5) 0.1745(9) 0.5060(8) 0.124(4) Uiso 1 1 d . . 2
H2TA H 0.5539 0.1224 0.5104 0.149 Uiso 0.50 1 calc PR . -1
C3T C 0.6210(4) 0.1759(8) 0.4822(7) 0.112(3) Uiso 1 1 d . . .
H3TA H 0.6385 0.1237 0.4719 0.134 Uiso 1 1 calc R . 2
C4T C 0.6462(5) 0.2500 0.4722(9) 0.088(3) Uiso 1 2 d S . .
H4TA H 0.6817 0.2500 0.4583 0.106 Uiso 1 2 calc SR . .
C5T C 0.5496(12) 0.0699(19) 0.5035(18) 0.144(9) Uiso 0.50 1 d P . .
H5TA H 0.5770 0.0318 0.4832 0.216 Uiso 0.50 1 calc PR . 2
H5TB H 0.5205 0.0662 0.4626 0.216 Uiso 0.50 1 calc PR . 2
H5TC H 0.5386 0.0531 0.5633 0.216 Uiso 0.50 1 calc PR . 2

loop_
_atom_site_aniso_label
_atom_site_aniso_U_11
_atom_site_aniso_U_22
_atom_site_aniso_U_33
_atom_site_aniso_U_23
_atom_site_aniso_U_13
_atom_site_aniso_U_12
I 0.0437(3) 0.0669(4) 0.0649(4) 0.000 -0.0099(2) 0.000
Ca1 0.0458(8) 0.0406(8) 0.0428(9) 0.000 -0.0067(6) 0.000
Ca2 0.0409(7) 0.0431(8) 0.0345(8) 0.000 -0.0017(5) 0.000
O1 0.069(3) 0.044(2) 0.065(3) 0.011(2) -0.020(2) -0.0050(19)
O2 0.063(4) 0.113(5) 0.024(3) 0.000 -0.004(2) 0.000
O3 0.042(3) 0.121(6) 0.035(3) 0.000 -0.002(2) 0.000
O4 0.061(2) 0.058(3) 0.056(3) -0.019(2) 0.0031(19) -0.0020(19)
N1 0.041(3) 0.032(3) 0.035(3) 0.000 -0.001(2) 0.000
N2 0.046(2) 0.032(2) 0.048(3) 0.000(2) 0.0015(19) -0.0019(17)
C1 0.046(3) 0.030(2) 0.028(2) 0.004(2) -0.0013(19) 0.0001(18)
C2 0.046(3) 0.034(2) 0.032(2) -0.002(2) 0.000(2) -0.0048(19)
C3 0.051(3) 0.039(3) 0.053(3) 0.008(3) 0.001(2) 0.000(2)
C4 0.067(4) 0.036(3) 0.066(4) 0.001(3) -0.001(3) -0.001(2)
C5 0.062(3) 0.038(3) 0.072(4) -0.004(3) -0.001(3) -0.013(2)
C6 0.050(3) 0.047(3) 0.061(3) 0.000(3) -0.007(3) -0.007(2)
C7 0.052(3) 0.035(3) 0.044(3) -0.005(3) -0.001(2) -0.003(2)
C8 0.041(4) 0.034(3) 0.045(4) 0.000 0.001(3) 0.000
C9 0.044(4) 0.045(4) 0.044(4) 0.000 0.001(3) 0.000
C10 0.052(3) 0.051(3) 0.065(4) -0.008(3) 0.006(3) 0.002(3)
C11 0.059(4) 0.066(4) 0.079(5) -0.014(4) 0.024(3) 0.000(3)
C12 0.054(5) 0.078(7) 0.059(6) 0.000 0.015(4) 0.000
C13 0.035(3) 0.052(4) 0.053(5) 0.000 0.005(3) 0.000
C14 0.055(3) 0.044(3) 0.069(4) 0.003(3) -0.005(3) -0.003(3)
C15 0.057(4) 0.065(4) 0.086(5) 0.013(4) -0.022(3) 0.005(3)
C16 0.050(5) 0.103(9) 0.086(8) 0.000 -0.024(5) 0.000
C17 0.109(6) 0.078(5) 0.074(5) 0.032(4) -0.019(4) -0.036(5)
C20 0.078(5) 0.066(5) 0.117(7) 0.035(5) -0.024(4) -0.002(4)
C21 0.101(8) 0.186(15) 0.015(4) 0.000 -0.008(4) 0.000
C22 0.095(9) 0.163(14) 0.045(6) 0.000 0.006(6) 0.000
C23 0.083(7) 0.084(7) 0.047(5) 0.000 0.017(5) 0.000
C24 0.076(6) 0.075(6) 0.031(4) 0.000 0.009(4) 0.000
C25 0.041(4) 0.075(6) 0.046(5) 0.000 -0.004(3) 0.000
C26 0.069(6) 0.089(7) 0.048(5) 0.000 -0.018(4) 0.000
C27 0.080(7) 0.231(18) 0.027(5) 0.000 -0.003(5) 0.000
C28 0.067(7) 0.226(19) 0.053(7) 0.000 0.003(5) 0.000
C29 0.108(6) 0.098(7) 0.086(6) -0.039(5) 0.021(5) -0.038(5)
C30 0.226(14) 0.054(5) 0.138(10) -0.039(6) 0.078(10) -0.004(7)
C31 0.115(8) 0.089(7) 0.177(12) -0.047(8) 0.014(8) 0.028(6)
C32 0.065(4) 0.107(7) 0.099(6) -0.049(5) 0.009(4) 0.010(4)

loop_
_atom_type_symbol
_atom_type_description
_atom_type_scat_dispersion_real
_atom_type_scat_dispersion_imag
_atom_type_scat_source
C C 0.0033 0.0016 'International Tables Vol C Tables 4.2.6.8 and 6.1.1.4'
H H 0.0000 0.0000 'International Tables Vol C Tables 4.2.6.8 and 6.1.1.4'
N N 0.0061 0.0033 'International Tables Vol C Tables 4.2.6.8 and 6.1.1.4'
O O 0.0106 0.0060 'International Tables Vol C Tables 4.2.6.8 and 6.1.1.4'
I I -0.4742 1.8119 'International Tables Vol C Tables 4.2.6.8 and 6.1.1.4'
Ca Ca 0.2262 0.3064 'International Tables Vol C Tables 4.2.6.8 and 6.1.1.4'

loop_
_geom_angle_atom_site_label_1
_geom_angle_atom_site_label_2
_geom_angle_atom_site_label_3
_geom_angle
_geom_angle_site_symmetry_1
_geom_angle_site_symmetry_3
Ca1 I Ca2 57.85(4) . .
O2 Ca1 O1 77.62(15) . 7_565
O2 Ca1 O1 77.62(15) . .
O1 Ca1 O1 88.5(2) 7_565 .
O2 Ca1 N1 86.6(2) . .
O1 Ca1 N1 132.00(11) 7_565 .
O1 Ca1 N1 132.00(11) . .
O2 Ca1 C7 109.85(14) . 7_565
O1 Ca1 C7 166.38(16) 7_565 7_565
O1 Ca1 C7 82.22(15) . 7_565
N1 Ca1 C7 61.02(13) . 7_565
O2 Ca1 C7 109.85(14) . .
O1 Ca1 C7 82.22(15) 7_565 .
O1 Ca1 C7 166.38(16) . .
N1 Ca1 C7 61.02(13) . .
C7 Ca1 C7 105.0(2) 7_565 .
O2 Ca1 Ca2 137.81(15) . .
O1 Ca1 Ca2 128.15(12) 7_565 .
O1 Ca1 Ca2 128.15(12) . .
N1 Ca1 Ca2 51.24(14) . .
C7 Ca1 Ca2 53.76(12) 7_565 .
C7 Ca1 Ca2 53.76(12) . .
O2 Ca1 I 160.85(15) . .
O1 Ca1 I 88.76(12) 7_565 .
O1 Ca1 I 88.76(12) . .
N1 Ca1 I 112.58(15) . .
C7 Ca1 I 81.09(12) 7_565 .
C7 Ca1 I 81.09(12) . .
Ca2 Ca1 I 61.34(4) . .
O3 Ca2 O4 77.61(15) . 7_565
O3 Ca2 O4 77.61(15) . .
O4 Ca2 O4 84.7(2) 7_565 .
O3 Ca2 N1 86.51(19) . .
O4 Ca2 N1 133.85(12) 7_565 .
O4 Ca2 N1 133.85(12) . .
O3 Ca2 C7 109.30(14) . .
O4 Ca2 C7 83.58(16) 7_565 .
O4 Ca2 C7 164.69(16) . .
N1 Ca2 C7 61.22(13) . .
O3 Ca2 C7 109.30(14) . 7_565
O4 Ca2 C7 164.69(16) 7_565 7_565
O4 Ca2 C7 83.58(16) . 7_565
N1 Ca2 C7 61.22(13) . 7_565
C7 Ca2 C7 106.0(2) . 7_565
O3 Ca2 Ca1 137.55(15) . .
O4 Ca2 Ca1 129.47(11) 7_565 .
O4 Ca2 Ca1 129.47(11) . .
N1 Ca2 Ca1 51.04(14) . .
C7 Ca2 Ca1 54.33(12) . .
C7 Ca2 Ca1 54.33(12) 7_565 .
O3 Ca2 I 161.64(15) . .
O4 Ca2 I 88.91(11) 7_565 .
O4 Ca2 I 88.91(11) . .
N1 Ca2 I 111.84(14) . .
C7 Ca2 I 81.06(12) . .
C7 Ca2 I 81.06(12) 7_565 .
Ca1 Ca2 I 60.81(4) . .
C20 O1 C17 108.8(5) . .
C20 O1 Ca1 126.4(4) . .
C17 O1 Ca1 122.3(4) . .
C24 O2 C21 107.4(7) . .
C24 O2 Ca1 125.5(5) . .
C21 O2 Ca1 127.1(6) . .
C28 O3 C25 109.2(7) . .
C28 O3 Ca2 127.6(6) . .
C25 O3 Ca2 123.3(5) . .
C32 O4 C29 107.1(6) . .
C32 O4 Ca2 128.4(4) . .
C29 O4 Ca2 122.4(4) . .
C1 N1 C1 114.8(6) . 7_565
C1 N1 Ca1 114.7(3) . .
C1 N1 Ca1 114.7(3) 7_565 .
C1 N1 Ca2 114.9(3) . .
C1 N1 Ca2 114.9(3) 7_565 .
Ca1 N1 Ca2 77.73(17) . .
C1 N2 C8 116.7(4) . .
N2 C1 N1 127.6(5) . .
N2 C1 C2 121.7(4) . .
N1 C1 C2 110.7(4) . .
C3 C2 C7 122.8(5) . .
C3 C2 C1 120.0(4) . .
C7 C2 C1 117.2(4) . .
C4 C3 C2 120.2(5) . .
C3 C4 C5 119.1(5) . .
C6 C5 C4 119.7(5) . .
C5 C6 C7 124.0(5) . .
C6 C7 C2 114.3(5) . .
C6 C7 Ca2 125.3(4) . .
C2 C7 Ca2 106.5(3) . .
C6 C7 Ca1 125.7(4) . .
C2 C7 Ca1 105.6(3) . .
Ca2 C7 Ca1 71.91(14) . .
N2 C8 N2 116.8(6) 7_565 .
N2 C8 C9 109.5(4) 7_565 .
N2 C8 C9 109.5(4) . .
N2 C8 C13 107.2(4) 7_565 .
N2 C8 C13 107.2(4) . .
C9 C8 C13 106.0(6) . .
C10 C9 C10 118.1(8) . 7_565
C10 C9 C8 120.9(4) . .
C10 C9 C8 120.9(4) 7_565 .
C9 C10 C11 120.4(6) . .
C12 C11 C10 121.0(7) . .
C11 C12 C11 119.0(9) 7_565 .
C14 C13 C14 118.2(8) 7_565 .
C14 C13 C8 120.9(4) 7_565 .
C14 C13 C8 120.9(4) . .
C15 C14 C13 120.7(6) . .
C14 C15 C16 120.4(7) . .
C15 C16 C15 119.5(9) . 7_565
C18 C17 O1 114.5(10) . .
C18 C17 C18A 23.1(10) . .
O1 C17 C18A 97.9(8) . .
C17 C18 C19 102.1(13) . .
C20 C19 C18 95.8(14) . .
C19A C18A C17 93.9(15) . .
C18A C19A C20 103.1(16) . .
C19 C20 O1 115.1(11) . .
C19 C20 C19A 27.2(11) . .
O1 C20 C19A 101.8(8) . .
C22 C21 O2 107.4(9) . .
C21 C22 C23 114.6(10) . .
C22 C23 C24 101.4(9) . .
O2 C24 C23 109.2(8) . .
O3 C25 C26 104.2(7) . .
C27 C26 C25 104.5(8) . .
C28 C27 C26 113.5(9) . .
C27 C28 O3 108.7(9) . .
O4 C29 C30 105.8(8) . .
C31 C30 C29 107.0(8) . .
C32 C31 C30 104.9(8) . .
O4 C32 C31 109.3(8) . .
C2T C1T C2T 122.4(19) 7_565 .
C3T C2T C1T 117.6(14) . .
C3T C2T C5T 109.6(14) . .
C1T C2T C5T 132.8(15) . .
C2T C3T C4T 121.0(12) . .
C3T C4T C3T 119.7(15) 7_565 .

loop_
_geom_bond_atom_site_label_1
_geom_bond_atom_site_label_2
_geom_bond_distance
_geom_bond_site_symmetry_2
I Ca1 3.2423(17) .
I Ca2 3.2589(16) .
Ca1 O2 2.388(6) .
Ca1 O1 2.442(4) 7_565
Ca1 O1 2.442(4) .
Ca1 N1 2.502(6) .
Ca1 C7 2.687(6) 7_565
Ca1 C7 2.687(6) .
Ca1 Ca2 3.144(2) .
Ca2 O3 2.411(6) .
Ca2 O4 2.467(4) 7_565
Ca2 O4 2.467(4) .
Ca2 N1 2.509(6) .
Ca2 C7 2.668(5) .
Ca2 C7 2.668(5) 7_565
O1 C20 1.431(8) .
O1 C17 1.450(8) .
O2 C24 1.433(11) .
O2 C21 1.453(10) .
O3 C28 1.438(12) .
O3 C25 1.453(9) .
O4 C32 1.422(8) .
O4 C29 1.447(9) .
N1 C1 1.372(6) .
N1 C1 1.372(6) 7_565
N2 C1 1.286(6) .
N2 C8 1.487(5) .
C1 C2 1.507(7) .
C2 C3 1.394(7) .
C2 C7 1.416(7) .
C3 C4 1.374(8) .
C4 C5 1.401(9) .
C5 C6 1.373(9) .
C6 C7 1.403(8) .
C8 N2 1.487(5) 7_565
C8 C9 1.517(11) .
C8 C13 1.562(11) .
C9 C10 1.387(7) .
C9 C10 1.387(7) 7_565
C10 C11 1.411(9) .
C11 C12 1.365(8) .
C12 C11 1.365(8) 7_565
C13 C14 1.396(7) 7_565
C13 C14 1.396(7) .
C14 C15 1.377(9) .
C15 C16 1.381(9) .
C16 C15 1.381(9) 7_565
C17 C18 1.322(18) .
C17 C18A 1.78(2) .
C18 C19 1.90(3) .
C19 C20 1.40(2) .
C18A C19A 1.26(2) .
C19A C20 1.62(2) .
C21 C22 1.369(16) .
C22 C23 1.443(16) .
C23 C24 1.519(12) .
C25 C26 1.529(12) .
C26 C27 1.430(15) .
C27 C28 1.322(15) .
C29 C30 1.458(14) .
C30 C31 1.447(15) .
C31 C32 1.461(12) .
C1T C2T 1.351(15) 7_565
C1T C2T 1.351(15) .
C2T C3T 1.323(16) .
C2T C5T 1.74(3) .
C3T C4T 1.344(13) .
C4T C3T 1.344(13) 7_565

loop_
_platon_squeeze_void_nr
_platon_squeeze_void_average_x
_platon_squeeze_void_average_y
_platon_squeeze_void_average_z
_platon_squeeze_void_volume
_platon_squeeze_void_count_electrons
1 0.500 0.222 0.000 413.1 41.2
2 0.000 0.107 0.500 413.2 41.3
